data_4324970
loop_
_publ_author_name
'William C. Ewing'
'Patrick J. Carroll'
'Larry G. Sneddon'

_publ_section_title
;
 Syntheses and Surprising Regioselectivity of 5- and 6-Substituted
 Decaboranyl Ethers via the Nucleophilic Attack of Alcohols on 6- and
 5-Halodecaboranes
;
_journal_name_full 'Inorganic Chemistry'
_journal_page_first 4054
_journal_page_last 4064
_journal_paper_doi 10.1021/ic102544v
_journal_volume 50
_journal_year 2011
_chemical_formula_sum 'C H16 B10 O'
_chemical_formula_weight 152.24
_space_group_IT_number 14
_symmetry_cell_setting monoclinic
_symmetry_Int_Tables_number 14
_symmetry_space_group_name_Hall '-P 2ybc'
_symmetry_space_group_name_H-M 'P 1 21/c 1'
_atom_sites_solution_hydrogens geom
_atom_sites_solution_primary direct
_audit_creation_method SHELXL-97
_cell_angle_alpha 90.00
_cell_angle_beta 102.34(4)
_cell_angle_gamma 90.00
_cell_formula_units_Z 4
_cell_length_a 8.373(6)
_cell_length_b 9.848(9)
_cell_length_c 12.388(9)
_cell_measurement_temperature 143(1)
_cell_volume 997.9(14)
_computing_data_collection 'Bruker APEX2'
_computing_data_reduction 'Bruker SAINT'
_computing_structure_refinement 'SHELXL-97 (Sheldrick, 2008)'
_computing_structure_solution 'SHELXS-97 (Sheldrick, 2008)'
_diffrn_ambient_temperature 143(1)
_diffrn_measured_fraction_theta_full 0.975
_diffrn_measured_fraction_theta_max 0.975
_diffrn_measurement_device 'CCD Area Detector'
_diffrn_measurement_device_type 'Bruker APEXII'
_diffrn_measurement_method 'phi and omega scans'
_diffrn_radiation_monochromator graphite
_diffrn_radiation_source 'sealed tube'
_diffrn_radiation_type MoK\a
_diffrn_radiation_wavelength 0.71073
_diffrn_reflns_av_R_equivalents 0.0479
_diffrn_reflns_av_sigmaI/netI 0.0611
_diffrn_reflns_limit_h_max 8
_diffrn_reflns_limit_h_min -9
_diffrn_reflns_limit_k_max 11
_diffrn_reflns_limit_k_min -8
_diffrn_reflns_limit_l_max 12
_diffrn_reflns_limit_l_min -14
_diffrn_reflns_number 3795
_diffrn_reflns_theta_full 25.13
_diffrn_reflns_theta_max 25.13
_diffrn_reflns_theta_min 2.49
_exptl_absorpt_coefficient_mu 0.048
_exptl_absorpt_correction_T_max 0.7452
_exptl_absorpt_correction_T_min 0.4438
_exptl_absorpt_correction_type multi-scan
_exptl_absorpt_process_details '(SADABS; Sheldrick, 2007)'
_exptl_crystal_density_diffrn 1.013
_exptl_crystal_F_000 320
_exptl_crystal_size_max 0.44
_exptl_crystal_size_mid 0.35
_exptl_crystal_size_min 0.08
_refine_diff_density_max 0.206
_refine_diff_density_min -0.202
_refine_diff_density_rms 0.043
_refine_ls_extinction_method none
_refine_ls_goodness_of_fit_ref 0.974
_refine_ls_hydrogen_treatment refall
_refine_ls_matrix_type full
_refine_ls_number_parameters 174
_refine_ls_number_reflns 1736
_refine_ls_number_restraints 0
_refine_ls_restrained_S_all 0.974
_refine_ls_R_factor_all 0.0686
_refine_ls_R_factor_gt 0.0471
_refine_ls_shift/su_max 0.001
_refine_ls_shift/su_mean 0.000
_refine_ls_structure_factor_coef Fsqd
_refine_ls_weighting_details 'calc w=1/[\s^2^(Fo^2^)+(0.0828P)^2^+0.0000P] where P=(Fo^2^+2Fc^2^)/3'
_refine_ls_weighting_scheme calc
_refine_ls_wR_factor_gt 0.1143
_refine_ls_wR_factor_ref 0.1299
_reflns_number_gt 1248
_reflns_number_total 1736
_reflns_threshold_expression >2sigma(I)
_cod_data_source_file ic102544v_si_001_3.cif
_cod_data_source_block UP3364
_cod_original_sg_symbol_H-M 'P 21/c '
_cod_database_code 4324970

loop_
_symmetry_equiv_pos_as_xyz
'x, y, z'
'-x, y+1/2, -z+1/2'
'-x, -y, -z'
'x, -y-1/2, z-1/2'

loop_
_atom_site_label
_atom_site_type_symbol
_atom_site_fract_x
_atom_site_fract_y
_atom_site_fract_z
_atom_site_U_iso_or_equiv
_atom_site_adp_type
_atom_site_occupancy
_atom_site_symmetry_multiplicity
_atom_site_calc_flag
B1 B 0.7262(2) 0.86253(18) 0.13372(17) 0.0264(5) Uani 1 1 d
B2 B 0.5687(2) 0.95404(17) 0.18341(17) 0.0264(5) Uani 1 1 d
B3 B 0.7742(2) 0.95467(18) 0.26060(17) 0.0271(5) Uani 1 1 d
B4 B 0.8924(2) 0.8084(2) 0.24185(17) 0.0285(5) Uani 1 1 d
B5 B 0.5316(2) 0.78828(17) 0.12018(17) 0.0257(5) Uani 1 1 d
B6 B 0.4473(2) 0.84175(18) 0.23766(17) 0.0266(5) Uani 1 1 d
B7 B 0.6130(2) 0.92816(18) 0.32859(17) 0.0267(5) Uani 1 1 d
B8 B 0.8267(2) 0.83698(19) 0.36902(18) 0.0298(5) Uani 1 1 d
B9 B 0.8343(2) 0.6717(2) 0.31064(19) 0.0303(5) Uani 1 1 d
B10 B 0.7511(2) 0.69023(19) 0.16632(18) 0.0277(5) Uani 1 1 d
C1 C 0.2663(2) 0.7574(2) -0.0045(2) 0.0409(5) Uani 1 1 d
O1 O 0.44132(13) 0.74901(11) 0.01940(10) 0.0323(4) Uani 1 1 d
H1 H 0.7529(18) 0.8897(16) 0.0536(14) 0.028(4) Uiso 1 1 d
H2 H 0.5152(18) 1.0460(17) 0.1403(14) 0.032(4) Uiso 1 1 d
H3 H 0.8385(17) 1.0529(18) 0.2769(13) 0.033(5) Uiso 1 1 d
H4 H 1.0211(19) 0.8215(17) 0.2337(14) 0.033(4) Uiso 1 1 d
H6 H 0.3193(19) 0.8524(17) 0.2380(14) 0.035(5) Uiso 1 1 d
H7 H 0.5823(18) 0.9978(15) 0.3887(14) 0.027(4) Uiso 1 1 d
H8 H 0.9073(19) 0.8628(17) 0.4499(16) 0.036(5) Uiso 1 1 d
H9 H 0.9017(19) 0.5896(18) 0.3493(15) 0.038(5) Uiso 1 1 d
H10 H 0.7692(17) 0.6096(15) 0.1066(13) 0.026(4) Uiso 1 1 d
H56 H 0.471(2) 0.7287(17) 0.2037(15) 0.039(5) Uiso 1 1 d
H67 H 0.531(2) 0.8183(18) 0.3381(15) 0.038(5) Uiso 1 1 d
H89 H 0.753(2) 0.7266(17) 0.3816(15) 0.043(5) Uiso 1 1 d
H910 H 0.702(2) 0.6347(19) 0.2435(15) 0.046(5) Uiso 1 1 d
H1a H 0.224(3) 0.725(2) -0.078(3) 0.087(9) Uiso 1 1 d
H1b H 0.226(3) 0.847(3) 0.006(2) 0.089(9) Uiso 1 1 d
H1c H 0.219(2) 0.705(2) 0.0462(19) 0.059(6) Uiso 1 1 d

loop_
_atom_site_aniso_label
_atom_site_aniso_U_11
_atom_site_aniso_U_22
_atom_site_aniso_U_33
_atom_site_aniso_U_23
_atom_site_aniso_U_13
_atom_site_aniso_U_12
B1 0.0252(9) 0.0246(8) 0.0315(12) -0.0002(9) 0.0103(8) -0.0029(8)
B2 0.0248(9) 0.0201(8) 0.0356(12) -0.0001(8) 0.0091(8) 0.0007(7)
B3 0.0238(9) 0.0242(9) 0.0345(12) -0.0007(9) 0.0085(8) -0.0036(8)
B4 0.0205(9) 0.0321(9) 0.0344(12) 0.0000(9) 0.0094(8) -0.0006(8)
B5 0.0256(9) 0.0224(8) 0.0295(12) 0.0025(9) 0.0071(8) 0.0007(7)
B6 0.0221(9) 0.0240(9) 0.0349(12) 0.0031(8) 0.0090(8) 0.0018(7)
B7 0.0258(9) 0.0224(8) 0.0336(12) -0.0009(9) 0.0097(8) 0.0013(8)
B8 0.0230(9) 0.0327(10) 0.0339(12) 0.0001(9) 0.0065(8) 0.0001(8)
B9 0.0237(9) 0.0314(10) 0.0369(13) 0.0040(9) 0.0089(8) 0.0059(8)
B10 0.0267(9) 0.0262(9) 0.0322(12) 0.0017(9) 0.0106(8) 0.0019(8)
C1 0.0299(10) 0.0460(11) 0.0431(13) 0.0012(11) -0.0002(9) -0.0013(9)
O1 0.0297(7) 0.0320(7) 0.0335(8) -0.0005(5) 0.0028(5) -0.0018(5)

loop_
_atom_type_symbol
_atom_type_description
_atom_type_scat_dispersion_real
_atom_type_scat_dispersion_imag
_atom_type_scat_source
C C 0.0033 0.0016 'International Tables Vol C Tables 4.2.6.8 and 6.1.1.4'
H H 0.0000 0.0000 'International Tables Vol C Tables 4.2.6.8 and 6.1.1.4'
O O 0.0106 0.0060 'International Tables Vol C Tables 4.2.6.8 and 6.1.1.4'
B B 0.0013 0.0007 'International Tables Vol C Tables 4.2.6.8 and 6.1.1.4'

loop_
_geom_angle_atom_site_label_1
_geom_angle_atom_site_label_2
_geom_angle_atom_site_label_3
_geom_angle
B10 B1 B5 71.38(11)
B10 B1 B3 107.29(15)
B5 B1 B3 108.92(13)
B10 B1 B4 60.22(11)
B5 B1 B4 120.12(14)
B3 B1 B4 60.07(11)
B10 B1 B2 117.68(13)
B5 B1 B2 60.83(11)
B3 B1 B2 59.37(11)
B4 B1 B2 113.53(15)
B10 B1 H1 114.2(8)
B5 B1 H1 112.2(8)
B3 B1 H1 128.5(9)
B4 B1 H1 118.2(8)
B2 B1 H1 119.4(8)
B6 B2 B7 61.84(11)
B6 B2 B3 111.94(15)
B7 B2 B3 59.19(11)
B6 B2 B5 62.03(11)
B7 B2 B5 106.77(13)
B3 B2 B5 107.01(12)
B6 B2 B1 110.16(13)
B7 B2 B1 105.27(13)
B3 B2 B1 59.60(11)
B5 B2 B1 58.24(10)
B6 B2 H2 120.2(8)
B7 B2 H2 126.0(9)
B3 B2 H2 120.4(8)
B5 B2 H2 121.3(9)
B1 B2 H2 119.8(8)
B7 B3 B8 68.14(11)
B7 B3 B2 60.27(11)
B8 B3 B2 117.60(13)
B7 B3 B1 107.20(13)
B8 B3 B1 108.07(14)
B2 B3 B1 61.03(11)
B7 B3 B4 116.43(13)
B8 B3 B4 60.90(11)
B2 B3 B4 115.14(14)
B1 B3 B4 60.22(11)
B7 B3 H3 115.9(7)
B8 B3 H3 113.9(9)
B2 B3 H3 118.6(8)
B1 B3 H3 128.0(8)
B4 B3 H3 117.8(8)
B9 B4 B10 61.38(13)
B9 B4 B3 110.07(13)
B10 B4 B3 105.71(14)
B9 B4 B1 110.30(14)
B10 B4 B1 58.56(12)
B3 B4 B1 59.72(11)
B9 B4 B8 61.07(11)
B10 B4 B8 105.66(13)
B3 B4 B8 58.63(11)
B1 B4 B8 105.90(13)
B9 B4 H4 121.2(9)
B10 B4 H4 125.3(9)
B3 B4 H4 119.5(9)
B1 B4 H4 120.7(9)
B8 B4 H4 123.1(9)
O1 B5 B1 121.56(15)
O1 B5 B2 131.29(15)
B1 B5 B2 60.93(10)
O1 B5 B6 125.15(15)
B1 B5 B6 108.17(14)
B2 B5 B6 56.93(10)
O1 B5 B10 114.16(13)
B1 B5 B10 53.98(10)
B2 B5 B10 104.13(13)
B6 B5 B10 112.99(14)
O1 B5 H56 110.2(8)
B1 B5 H56 125.9(8)
B2 B5 H56 96.7(7)
B6 B5 H56 42.0(7)
B10 B5 H56 92.3(7)
B2 B6 B7 60.26(11)
B2 B6 B5 61.04(11)
B7 B6 B5 104.90(13)
B2 B6 H6 127.3(9)
B7 B6 H6 125.8(9)
B5 B6 H6 125.8(9)
B2 B6 H56 107.2(8)
B7 B6 H56 118.9(9)
B5 B6 H56 48.9(8)
H6 B6 H56 109.1(12)
B2 B6 H67 103.8(7)
B7 B6 H67 46.0(7)
B5 B6 H67 119.0(7)
H6 B6 H67 110.3(11)
H56 B6 H67 94.1(12)
B3 B7 B2 60.55(11)
B3 B7 B6 109.76(15)
B2 B7 B6 57.90(11)
B3 B7 B8 55.96(11)
B2 B7 B8 107.76(12)
B6 B7 B8 118.68(13)
B3 B7 H7 123.8(7)
B2 B7 H7 125.2(9)
B6 B7 H7 117.6(8)
B8 B7 H7 116.8(9)
B3 B7 H67 129.8(7)
B2 B7 H67 102.2(8)
B6 B7 H67 46.6(8)
B8 B7 H67 93.7(7)
H7 B7 H67 105.0(10)
B3 B8 B9 108.42(16)
B3 B8 B4 60.48(11)
B9 B8 B4 57.24(11)
B3 B8 B7 55.90(10)
B9 B8 B7 114.95(14)
B4 B8 B7 106.27(14)
B3 B8 H8 122.9(9)
B9 B8 H8 120.4(9)
B4 B8 H8 125.8(8)
B7 B8 H8 118.0(8)
B3 B8 H89 127.3(9)
B9 B8 H89 48.3(8)
B4 B8 H89 102.8(8)
B7 B8 H89 88.9(8)
H8 B8 H89 107.6(12)
B4 B9 B10 60.93(12)
B4 B9 B8 61.69(12)
B10 B9 B8 105.79(14)
B4 B9 H9 130.8(8)
B10 B9 H9 126.6(10)
B8 B9 H9 125.7(10)
B4 B9 H89 104.4(7)
B10 B9 H89 118.1(8)
B8 B9 H89 45.5(7)
H9 B9 H89 108.3(12)
B4 B9 H910 101.4(8)
B10 B9 H910 44.2(8)
B8 B9 H910 114.8(8)
H9 B9 H910 112.5(12)
H89 B9 H910 92.8(10)
B1 B10 B4 61.21(12)
B1 B10 B9 109.44(14)
B4 B10 B9 57.69(12)
B1 B10 B5 54.64(9)
B4 B10 B5 107.17(13)
B9 B10 B5 117.61(13)
B1 B10 H10 124.3(8)
B4 B10 H10 130.2(7)
B9 B10 H10 120.7(8)
B5 B10 H10 113.0(8)
B1 B10 H910 124.2(8)
B4 B10 H910 100.1(9)
B9 B10 H910 46.2(8)
B5 B10 H910 89.9(8)
H10 B10 H910 108.0(11)
B5 H56 B6 89.1(10)
B6 H67 B7 87.3(11)
B8 H89 B9 86.4(9)
B9 H910 B10 89.5(9)
O1 C1 H1a 109.3(15)
O1 C1 H1b 113.4(14)
H1a C1 H1b 111(2)
O1 C1 H1c 112.5(13)
H1a C1 H1c 109(2)
H1b C1 H1c 101.4(18)
B5 O1 C1 120.82(15)

loop_
_geom_bond_atom_site_label_1
_geom_bond_atom_site_label_2
_geom_bond_distance
B1 B10 1.746(3)
B1 B5 1.761(3)
B1 B3 1.785(3)
B1 B4 1.794(3)
B1 B2 1.810(3)
B1 H1 1.096(16)
B2 B6 1.732(3)
B2 B7 1.775(3)
B2 B3 1.780(3)
B2 B5 1.809(3)
B2 H2 1.097(17)
B3 B7 1.756(2)
B3 B8 1.757(3)
B3 B4 1.791(3)
B3 H3 1.104(17)
B4 B9 1.718(3)
B4 B10 1.776(3)
B4 B8 1.798(3)
B4 H4 1.111(15)
B5 O1 1.370(3)
B5 B6 1.826(3)
B5 B10 2.046(3)
B5 H56 1.376(17)
B6 B7 1.803(3)
B6 H6 1.078(15)
B6 H56 1.222(17)
B6 H67 1.312(18)
B7 B8 1.968(3)
B7 H7 1.083(15)
B7 H67 1.298(17)
B8 B9 1.788(3)
B8 H8 1.111(18)
B8 H89 1.277(17)
B9 B10 1.784(3)
B9 H9 1.042(17)
B9 H89 1.339(17)
B9 H910 1.288(18)
B10 H10 1.117(15)
B10 H910 1.245(17)
C1 O1 1.434(2)
C1 H1a 0.96(3)
C1 H1b 0.96(3)
C1 H1c 0.96(2)
